data_2220978
loop_
_publ_author_name
'Liu, Bing-Xin'
'Du, Mei'
'Chen, Guang-Hua'
'Sun, Xiao-Yuan'

_publ_section_title
;(2'-Amino-4,4'-bi-1,3-thiazol-2-aminium-\k^2^<i>N</i>,<i>N</i>')aqua[citrato(4{-})-\k^3^<i>O</i>,<i>O</i>',<i>O</i>'')chromium(III)
 dihydrate
;
_journal_coeditor_code BI2321
_journal_issue 3
_journal_name_full 'Acta Crystallographica Section E'
_journal_page_first m320
_journal_paper_doi 10.1107/S1600536809005868
_journal_volume 65
_journal_year 2009
_chemical_formula_iupac '[Cr (C6 H7 N4 S2) (C6 H4 O7) (H2 O)], 2H2 O'
_chemical_formula_moiety 'C12 H13 Cr N4 O8 S2, 2(H2 O)'
_chemical_formula_sum 'C12 H17 Cr N4 O10 S2'
_chemical_formula_weight 493.42
_chemical_name_systematic
;
(2'-Amino-4,4'-bi-1,3-thiazol-2-aminium-
\k^2^<i>N</i>,<i>N</i>')aqua[citrato(4-)-
\k^3^<i>O</i>,<i>O</i>',<i>O</i>'')chromium(III) dihydrate
;
_space_group_IT_number 2
_symmetry_cell_setting triclinic
_symmetry_space_group_name_Hall '-P 1'
_symmetry_space_group_name_H-M 'P -1'
_atom_sites_solution_hydrogens geom
_atom_sites_solution_primary direct
_atom_sites_solution_secondary difmap
_audit_creation_method SHELXL-97
_cell_angle_alpha 72.350(3)
_cell_angle_beta 77.090(2)
_cell_angle_gamma 82.273(3)
_cell_formula_units_Z 2
_cell_length_a 7.7438(15)
_cell_length_b 11.193(2)
_cell_length_c 12.057(2)
_cell_measurement_reflns_used 3270
_cell_measurement_temperature 295(2)
_cell_measurement_theta_max 25.0
_cell_measurement_theta_min 2.0
_cell_volume 968.2(3)
_computing_cell_refinement 'SAINT (Bruker, 2004)'
_computing_data_collection 'APEX2 (Bruker, 2004)'
_computing_data_reduction 'SAINT (Bruker, 2004)'
_computing_molecular_graphics 'ORTEP-3 for Windows (Farrugia, 1997)'
_computing_publication_material 'WinGX (Farrugia, 1999)'
_computing_structure_refinement 'SHELXL97 (Sheldrick, 2008)'
_computing_structure_solution 'SIR92 (Altomare <i>et al.</i>,  1993)'
_diffrn_ambient_temperature 295(2)
_diffrn_measured_fraction_theta_full 0.986
_diffrn_measured_fraction_theta_max 0.986
_diffrn_measurement_device_type 'Bruker APEXII CCD'
_diffrn_measurement_method \w
_diffrn_radiation_monochromator graphite
_diffrn_radiation_source 'fine-focus sealed tube'
_diffrn_radiation_type MoK\a
_diffrn_radiation_wavelength 0.71073
_diffrn_reflns_av_R_equivalents 0.0338
_diffrn_reflns_av_sigmaI/netI 0.0758
_diffrn_reflns_limit_h_max 9
_diffrn_reflns_limit_h_min -9
_diffrn_reflns_limit_k_max 13
_diffrn_reflns_limit_k_min -10
_diffrn_reflns_limit_l_max 14
_diffrn_reflns_limit_l_min -10
_diffrn_reflns_number 5085
_diffrn_reflns_theta_full 25.02
_diffrn_reflns_theta_max 25.02
_diffrn_reflns_theta_min 1.91
_diffrn_standards_number 0
_exptl_absorpt_coefficient_mu 0.867
_exptl_absorpt_correction_T_max 0.870
_exptl_absorpt_correction_T_min 0.810
_exptl_absorpt_correction_type multi-scan
_exptl_absorpt_process_details '(SADABS; Sheldrick, 1996)'
_exptl_crystal_colour red
_exptl_crystal_density_diffrn 1.693
_exptl_crystal_density_method 'not measured'
_exptl_crystal_description prism
_exptl_crystal_F_000 506
_exptl_crystal_size_max 0.25
_exptl_crystal_size_mid 0.20
_exptl_crystal_size_min 0.15
_refine_diff_density_max 0.887
_refine_diff_density_min -0.642
_refine_ls_extinction_method none
_refine_ls_goodness_of_fit_ref 1.061
_refine_ls_hydrogen_treatment constr
_refine_ls_matrix_type full
_refine_ls_number_parameters 263
_refine_ls_number_reflns 3373
_refine_ls_number_restraints 0
_refine_ls_restrained_S_all 1.061
_refine_ls_R_factor_all 0.0941
_refine_ls_R_factor_gt 0.0600
_refine_ls_shift/su_max 0.000
_refine_ls_shift/su_mean 0.000
_refine_ls_structure_factor_coef Fsqd
_refine_ls_weighting_details 'calc w=1/[\s^2^(Fo^2^)+(0.076P)^2^+0.5014P] where P=(Fo^2^+2Fc^2^)/3'
_refine_ls_weighting_scheme calc
_refine_ls_wR_factor_gt 0.1440
_refine_ls_wR_factor_ref 0.1685
_reflns_number_gt 2273
_reflns_number_total 3373
_reflns_threshold_expression I>2\s(I)
_cod_data_source_file bi2321.cif
_cod_data_source_block I
_cod_database_code 2220978
_cod_database_fobs_code 2220978

loop_
_symmetry_equiv_pos_as_xyz
'x, y, z'
'-x, -y, -z'

loop_
_atom_site_type_symbol
_atom_site_label
_atom_site_fract_x
_atom_site_fract_y
_atom_site_fract_z
_atom_site_U_iso_or_equiv
_atom_site_adp_type
_atom_site_calc_flag
_atom_site_refinement_flags
_atom_site_occupancy
_atom_site_disorder_assembly
_atom_site_disorder_group
Cr Cr 0.32133(11) 0.27404(7) 0.65363(7) 0.0290(3) Uani d . 1 . .
O O1 0.5836(5) 0.2674(3) 0.5998(3) 0.0418(10) Uani d . 1 . .
H H1A 0.6573 0.2155 0.6353 0.063 Uiso d R 1 . .
H H1B 0.6172 0.3088 0.5271 0.063 Uiso d R 1 . .
O O11 0.3172(5) 0.4582(3) 0.6053(3) 0.0352(9) Uani d . 1 . .
O O12 0.2939(6) 0.6489(3) 0.6263(3) 0.0494(11) Uani d . 1 . .
O O13 0.0634(5) 0.2891(3) 0.7116(3) 0.0360(9) Uani d . 1 . .
O O14 -0.1244(5) 0.3834(4) 0.8348(3) 0.0443(10) Uani d . 1 . .
O O15 0.3302(4) 0.2688(3) 0.8123(3) 0.0306(8) Uani d . 1 . .
O O16 0.1701(7) 0.1124(5) 1.1262(5) 0.0875(19) Uani d . 1 . .
O O17 0.0189(6) 0.1239(4) 0.9877(4) 0.0590(12) Uani d . 1 . .
N N21 0.3201(6) 0.0846(4) 0.6822(4) 0.0326(10) Uani d . 1 . .
N N22 0.3901(7) -0.0065(4) 0.8689(4) 0.0515(14) Uani d . 1 . .
H H22A 0.3982 0.0724 0.8481 0.062 Uiso d R 1 . .
H H22B 0.3924 -0.0452 0.9399 0.062 Uiso d R 1 . .
N N23 0.2795(6) 0.2683(4) 0.4916(4) 0.0327(10) Uani d . 1 . .
N N24 0.2762(7) 0.4763(4) 0.3704(4) 0.0496(13) Uani d . 1 . .
H H24A 0.2657 0.4952 0.4383 0.060 Uiso calc R 1 . .
H H24B 0.1941 0.5221 0.3310 0.060 Uiso calc R 1 . .
H H24C 0.3837 0.4931 0.3267 0.060 Uiso calc R 1 . .
C C11 0.1840(7) 0.3480(5) 0.8508(5) 0.0319(12) Uani d . 1 . .
C C12 0.2369(8) 0.4857(5) 0.8038(5) 0.0369(13) Uani d . 1 . .
H H12A 0.1390 0.5393 0.8324 0.044 Uiso calc R 1 . .
H H12B 0.3377 0.4920 0.8366 0.044 Uiso calc R 1 . .
C C13 0.2847(7) 0.5345(5) 0.6699(5) 0.0334(13) Uani d . 1 . .
C C14 0.0249(7) 0.3398(5) 0.7979(5) 0.0328(13) Uani d . 1 . .
C C15 0.1365(8) 0.3097(5) 0.9857(5) 0.0418(14) Uani d . 1 . .
H H15A 0.2314 0.3291 1.0166 0.050 Uiso calc R 1 . .
H H15B 0.0293 0.3583 1.0106 0.050 Uiso calc R 1 . .
C C16 0.1074(8) 0.1713(5) 1.0371(5) 0.0407(14) Uani d . 1 . .
C C21 0.2760(7) 0.0473(5) 0.5913(5) 0.0342(13) Uani d . 1 . .
C C22 0.2699(9) -0.0764(5) 0.6137(5) 0.0492(16) Uani d . 1 . .
H H22 0.2430 -0.1147 0.5617 0.059 Uiso calc R 1 . .
C C23 0.3463(8) -0.0147(5) 0.7724(5) 0.0377(13) Uani d . 1 . .
C C24 0.2508(8) 0.1495(5) 0.4864(5) 0.0382(14) Uani d . 1 . .
C C25 0.2033(9) 0.1473(5) 0.3873(5) 0.0497(16) Uani d . 1 . .
H H25 0.1784 0.0753 0.3725 0.060 Uiso calc R 1 . .
C C26 0.2541(8) 0.3550(5) 0.3931(5) 0.0380(13) Uani d . 1 . .
S S21 0.3177(2) -0.15618(13) 0.75051(14) 0.0481(4) Uani d . 1 . .
S S22 0.1944(2) 0.29610(15) 0.29087(14) 0.0514(5) Uani d . 1 . .
O O1W -0.4052(7) 0.2295(5) 0.9370(5) 0.092(2) Uani d . 1 . .
H H1WB -0.4859 0.2609 0.8983 0.139 Uiso d R 1 . .
H H1WA -0.3124 0.2878 0.9110 0.139 Uiso d R 1 . .
O O2W 0.8198(6) 0.1215(4) 0.7251(6) 0.092(2) Uani d . 1 . .
H H2WA 0.9168 0.1753 0.7039 0.138 Uiso d R 1 . .
H H2WB 0.8400 0.0585 0.7851 0.138 Uiso d R 1 . .

loop_
_atom_site_aniso_label
_atom_site_aniso_U_11
_atom_site_aniso_U_22
_atom_site_aniso_U_33
_atom_site_aniso_U_12
_atom_site_aniso_U_13
_atom_site_aniso_U_23
Cr 0.0396(5) 0.0212(4) 0.0259(5) -0.0049(4) -0.0082(4) -0.0039(3)
O1 0.041(2) 0.042(2) 0.036(2) -0.0051(18) -0.0061(18) -0.0015(18)
O11 0.054(2) 0.0220(18) 0.029(2) -0.0064(16) -0.0078(17) -0.0050(15)
O12 0.080(3) 0.021(2) 0.038(2) -0.0078(19) 0.002(2) -0.0038(17)
O13 0.039(2) 0.037(2) 0.034(2) -0.0071(17) -0.0090(17) -0.0099(17)
O14 0.039(2) 0.047(2) 0.042(2) -0.0004(19) -0.0046(19) -0.0078(19)
O15 0.036(2) 0.0276(18) 0.026(2) -0.0044(16) -0.0078(16) -0.0032(15)
O16 0.103(4) 0.067(3) 0.077(4) -0.022(3) -0.049(3) 0.031(3)
O17 0.081(3) 0.045(3) 0.052(3) -0.027(2) -0.011(2) -0.006(2)
N21 0.046(3) 0.022(2) 0.029(3) -0.0060(19) -0.008(2) -0.0043(18)
N22 0.080(4) 0.034(3) 0.037(3) -0.008(3) -0.024(3) 0.004(2)
N23 0.047(3) 0.024(2) 0.026(2) -0.002(2) -0.008(2) -0.0060(18)
N24 0.076(4) 0.033(3) 0.041(3) -0.003(2) -0.025(3) -0.002(2)
C11 0.041(3) 0.025(3) 0.030(3) -0.004(2) -0.008(2) -0.007(2)
C12 0.052(4) 0.027(3) 0.031(3) -0.007(3) -0.007(3) -0.007(2)
C13 0.043(3) 0.021(3) 0.035(3) -0.005(2) -0.005(3) -0.007(2)
C14 0.040(3) 0.024(3) 0.030(3) -0.007(2) -0.005(2) -0.001(2)
C15 0.058(4) 0.036(3) 0.030(3) -0.010(3) -0.005(3) -0.006(2)
C16 0.045(3) 0.043(3) 0.029(3) -0.008(3) -0.002(3) -0.005(3)
C21 0.047(3) 0.024(3) 0.033(3) -0.002(2) -0.005(2) -0.012(2)
C22 0.072(4) 0.033(3) 0.047(4) -0.007(3) -0.011(3) -0.016(3)
C23 0.049(4) 0.022(3) 0.040(4) -0.001(2) -0.008(3) -0.008(2)
C24 0.051(4) 0.030(3) 0.037(3) -0.005(3) -0.009(3) -0.012(2)
C25 0.080(5) 0.034(3) 0.043(4) -0.014(3) -0.020(3) -0.012(3)
C26 0.051(4) 0.034(3) 0.030(3) -0.006(3) -0.012(3) -0.006(2)
S21 0.0678(11) 0.0221(7) 0.0491(10) -0.0039(7) -0.0075(8) -0.0049(6)
S22 0.0758(12) 0.0484(10) 0.0363(9) -0.0050(8) -0.0240(8) -0.0117(7)
O1W 0.072(3) 0.090(4) 0.092(4) -0.034(3) -0.045(3) 0.043(3)
O2W 0.060(3) 0.045(3) 0.164(6) -0.012(2) -0.038(3) -0.005(3)

loop_
_atom_type_symbol
_atom_type_description
_atom_type_scat_dispersion_real
_atom_type_scat_dispersion_imag
_atom_type_scat_source
C C 0.0033 0.0016 'International Tables Vol C Tables 4.2.6.8 and 6.1.1.4'
H H 0.0000 0.0000 'International Tables Vol C Tables 4.2.6.8 and 6.1.1.4'
N N 0.0061 0.0033 'International Tables Vol C Tables 4.2.6.8 and 6.1.1.4'
O O 0.0106 0.0060 'International Tables Vol C Tables 4.2.6.8 and 6.1.1.4'
S S 0.1246 0.1234 'International Tables Vol C Tables 4.2.6.8 and 6.1.1.4'
Cr Cr 0.3209 0.6236 'International Tables Vol C Tables 4.2.6.8 and 6.1.1.4'

loop_
_geom_angle_atom_site_label_1
_geom_angle_atom_site_label_2
_geom_angle_atom_site_label_3
_geom_angle_site_symmetry_1
_geom_angle_site_symmetry_3
_geom_angle
_geom_angle_publ_flag
O15 Cr O11 . . 90.51(14) ?
O15 Cr O13 . . 83.15(15) ?
O11 Cr O13 . . 88.35(15) ?
O15 Cr O1 . . 94.33(15) ?
O11 Cr O1 . . 88.97(15) ?
O13 Cr O1 . . 176.30(16) ?
O15 Cr N21 . . 96.93(16) ?
O11 Cr N21 . . 172.51(16) ?
O13 Cr N21 . . 91.64(16) ?
O1 Cr N21 . . 91.36(16) ?
O15 Cr N23 . . 172.24(16) ?
O11 Cr N23 . . 93.22(15) ?
O13 Cr N23 . . 90.15(17) ?
O1 Cr N23 . . 92.53(17) ?
N21 Cr N23 . . 79.28(16) ?
Cr O1 H1A . . 125.5 ?
Cr O1 H1B . . 113.5 ?
H1A O1 H1B . . 119.2 ?
C13 O11 Cr . . 129.5(3) ?
C14 O13 Cr . . 111.3(3) ?
C11 O15 Cr . . 107.2(3) ?
C23 N21 C21 . . 110.7(4) ?
C23 N21 Cr . . 133.6(4) ?
C21 N21 Cr . . 115.7(3) ?
C23 N22 H22A . . 97.9 ?
C23 N22 H22B . . 143.4 ?
H22A N22 H22B . . 117.1 ?
C26 N23 C24 . . 110.4(5) ?
C26 N23 Cr . . 134.0(4) ?
C24 N23 Cr . . 115.1(3) ?
C26 N24 H24A . . 109.5 ?
C26 N24 H24B . . 109.5 ?
H24A N24 H24B . . 109.5 ?
C26 N24 H24C . . 109.5 ?
H24A N24 H24C . . 109.5 ?
H24B N24 H24C . . 109.5 ?
O15 C11 C15 . . 110.0(4) ?
O15 C11 C14 . . 109.6(4) ?
C15 C11 C14 . . 110.7(4) ?
O15 C11 C12 . . 108.6(4) ?
C15 C11 C12 . . 110.0(4) ?
C14 C11 C12 . . 107.9(4) ?
C13 C12 C11 . . 114.5(4) ?
C13 C12 H12A . . 108.6 ?
C11 C12 H12A . . 108.6 ?
C13 C12 H12B . . 108.6 ?
C11 C12 H12B . . 108.6 ?
H12A C12 H12B . . 107.6 ?
O12 C13 O11 . . 121.9(5) ?
O12 C13 C12 . . 117.5(5) ?
O11 C13 C12 . . 120.6(4) ?
O14 C14 O13 . . 124.7(5) ?
O14 C14 C11 . . 120.7(5) ?
O13 C14 C11 . . 114.5(5) ?
C16 C15 C11 . . 112.2(5) ?
C16 C15 H15A . . 109.2 ?
C11 C15 H15A . . 109.2 ?
C16 C15 H15B . . 109.2 ?
C11 C15 H15B . . 109.2 ?
H15A C15 H15B . . 107.9 ?
O16 C16 O17 . . 124.3(6) ?
O16 C16 C15 . . 118.1(6) ?
O17 C16 C15 . . 117.6(5) ?
C22 C21 N21 . . 114.6(5) ?
C22 C21 C24 . . 130.5(5) ?
N21 C21 C24 . . 114.8(4) ?
C21 C22 S21 . . 111.5(5) ?
C21 C22 H22 . . 124.2 ?
S21 C22 H22 . . 124.2 ?
N22 C23 N21 . . 123.3(5) ?
N22 C23 S21 . . 123.2(4) ?
N21 C23 S21 . . 113.5(4) ?
C25 C24 N23 . . 115.5(5) ?
C25 C24 C21 . . 130.1(5) ?
N23 C24 C21 . . 114.4(5) ?
C24 C25 S22 . . 110.7(4) ?
C24 C25 H25 . . 124.7 ?
S22 C25 H25 . . 124.7 ?
N23 C26 N24 . . 124.5(5) ?
N23 C26 S22 . . 113.8(4) ?
N24 C26 S22 . . 121.7(4) ?
C22 S21 C23 . . 89.6(3) ?
C25 S22 C26 . . 89.6(3) ?
H1WB O1W H1WA . . 108.0 ?
H2WA O2W H2WB . . 107.4 ?

loop_
_geom_bond_atom_site_label_1
_geom_bond_atom_site_label_2
_geom_bond_site_symmetry_2
_geom_bond_distance
_geom_bond_publ_flag
Cr O15 . 1.912(3) ?
Cr O11 . 1.963(3) ?
Cr O13 . 1.966(4) ?
Cr O1 . 1.988(4) ?
Cr N21 . 2.044(4) ?
Cr N23 . 2.071(4) ?
O1 H1A . 0.846 ?
O1 H1B . 0.858 ?
O11 C13 . 1.287(6) ?
O12 C13 . 1.233(6) ?
O13 C14 . 1.292(6) ?
O14 C14 . 1.234(6) ?
O15 C11 . 1.424(6) ?
O16 C16 . 1.241(7) ?
O17 C16 . 1.256(7) ?
N21 C23 . 1.328(6) ?
N21 C21 . 1.405(7) ?
N22 C23 . 1.314(7) ?
N22 H22A . 0.849 ?
N22 H22B . 0.837 ?
N23 C26 . 1.321(6) ?
N23 C24 . 1.399(7) ?
N24 C26 . 1.328(7) ?
N24 H24A . 0.890 ?
N24 H24B . 0.890 ?
N24 H24C . 0.890 ?
C11 C15 . 1.522(7) ?
C11 C14 . 1.533(7) ?
C11 C12 . 1.549(7) ?
C12 C13 . 1.514(7) ?
C12 H12A . 0.970 ?
C12 H12B . 0.970 ?
C15 C16 . 1.512(7) ?
C15 H15A . 0.970 ?
C15 H15B . 0.970 ?
C21 C22 . 1.334(7) ?
C21 C24 . 1.456(7) ?
C22 S21 . 1.716(6) ?
C22 H22 . 0.9300 ?
C23 S21 . 1.733(6) ?
C24 C25 . 1.334(8) ?
C25 S22 . 1.721(6) ?
C25 H25 . 0.9300 ?
C26 S22 . 1.731(6) ?
O1W H1WB . 0.839 ?
O1W H1WA . 0.971 ?
O2W H2WA . 0.966 ?
O2W H2WB . 0.870 ?

loop_
_geom_hbond_atom_site_label_D
_geom_hbond_atom_site_label_H
_geom_hbond_atom_site_label_A
_geom_hbond_site_symmetry_A
_geom_hbond_distance_DH
_geom_hbond_distance_HA
_geom_hbond_distance_DA
_geom_hbond_angle_DHA
_geom_hbond_publ_flag
O1 H1A O2W . 0.85 1.85 2.689(7) 171 y
O1 H1B O12 2_666 0.86 1.76 2.597(5) 164 y
O1W H1WB O15 1_455 0.84 1.92 2.718(7) 159 y
O1W H1WA O14 . 0.97 1.83 2.782(7) 168 y
O2W H2WA O13 1_655 0.97 1.85 2.781(6) 160 y
O2W H2WB O16 2_657 0.87 1.89 2.690(8) 152 y
N22 H22A O15 . 0.85 2.12 2.942(6) 162 y
N22 H22B O1W 2_557 0.84 2.15 2.867(7) 144 y
N24 H24A O11 . 0.89 2.05 2.864(6) 152 y
N24 H24B O14 2_566 0.89 2.11 2.901(6) 148 y
